data_7007760
loop_
_publ_author_name
'Franken, Andreas'
'Jel\'inek, Tom\'as'
'Taylor, Richard G.'
'Ormsby, Daniel L.'
'Kilner, Colin A.'
'Clegg, William'
'Kennedy, John D.'

_publ_section_title
;
 Polyhedral monocarbaborane chemistry. Some C-phenylated seven, eight,
 nine, ten, eleven and twelve-vertex species.
;
_journal_issue 48
_journal_name_full 'Dalton transactions (Cambridge, England : 2003)'
_journal_page_first 5753
_journal_page_last 5769
_journal_paper_doi 10.1039/b609908d
_journal_year 2006
_chemical_formula_sum 'C15 H36 B9 N'
_chemical_formula_weight 327.74
_chemical_name_systematic
;
?
;
_space_group_IT_number 15
_symmetry_cell_setting monoclinic
_symmetry_space_group_name_Hall '-C 2yc'
_symmetry_space_group_name_H-M 'C 1 2/c 1'
_atom_sites_solution_hydrogens geom
_atom_sites_solution_primary direct
_atom_sites_solution_secondary difmap
_audit_creation_method SHELXL-97
_cell_angle_alpha 90.00
_cell_angle_beta 109.0190(10)
_cell_angle_gamma 90.00
_cell_formula_units_Z 8
_cell_length_a 18.6342(4)
_cell_length_b 10.2871(2)
_cell_length_c 23.4709(5)
_cell_measurement_temperature 150(2)
_cell_volume 4253.57(16)
_computing_cell_refinement 'DENZO-SMN (Otwinowski & Minor, 1996)'
_computing_data_collection 'COLLECT (Nonius, 1999)'
_computing_data_reduction 'DENZO-SMN (Otwinowski & Minor, 1996)'
_computing_molecular_graphics 'ORTEP3 for Windows (Farrugia, 1997)'
_computing_publication_material 'WC (Thornton-Pett, 2000)'
_computing_structure_refinement 'SHELXL-97 (Sheldrick, 1997)'
_computing_structure_solution 'SHELXS-97 (Sheldrick, 1990)'
_diffrn_ambient_temperature 150(2)
_diffrn_detector_area_resol_mean 9.091
_diffrn_measured_fraction_theta_full 0.987
_diffrn_measured_fraction_theta_max 0.987
_diffrn_measurement_device_type 'Nonius KappaCCD area detector diffractometer'
_diffrn_measurement_method
;
Detector set at 30mm from sample with different 2theta offsets
1 degree phi exposures for chi=0 degree settings
1 degree omega exposures for chi=90 degree settings
;
_diffrn_radiation_monochromator graphite
_diffrn_radiation_source 'fine-focus sealed tube'
_diffrn_radiation_type MoK\a
_diffrn_radiation_wavelength 0.71073
_diffrn_reflns_av_R_equivalents 0.0832
_diffrn_reflns_av_sigmaI/netI 0.0577
_diffrn_reflns_limit_h_max 22
_diffrn_reflns_limit_h_min -22
_diffrn_reflns_limit_k_max 12
_diffrn_reflns_limit_k_min -12
_diffrn_reflns_limit_l_max 28
_diffrn_reflns_limit_l_min -28
_diffrn_reflns_number 15050
_diffrn_reflns_theta_full 26.00
_diffrn_reflns_theta_max 26.00
_diffrn_reflns_theta_min 2.29
_exptl_absorpt_coefficient_mu 0.052
_exptl_absorpt_correction_T_max 0.9812
_exptl_absorpt_correction_T_min 0.9629
_exptl_absorpt_correction_type multi-scan
_exptl_absorpt_process_details
;
Using multiple and symmetry-related data measurements via the program SORTAV
See R.H. Blessing, Acta Cryst (1995), A51, 33-38
;
_exptl_crystal_colour colourless
_exptl_crystal_density_diffrn 1.024
_exptl_crystal_density_method 'not measured'
_exptl_crystal_description prism
_exptl_crystal_F_000 1424
_exptl_crystal_size_max 0.74
_exptl_crystal_size_mid 0.52
_exptl_crystal_size_min 0.37
_refine_diff_density_max 0.269
_refine_diff_density_min -0.207
_refine_diff_density_rms 0.037
_refine_ls_extinction_coef 0.004(2)
_refine_ls_extinction_expression Fc^*^=kFc[1+0.001xFc^2^\l^3^/sin(2\q)]^-1/4^
_refine_ls_extinction_method SHELXL
_refine_ls_goodness_of_fit_ref 1.041
_refine_ls_hydrogen_treatment mixed
_refine_ls_matrix_type full
_refine_ls_number_parameters 322
_refine_ls_number_reflns 4128
_refine_ls_number_restraints 0
_refine_ls_restrained_S_all 1.041
_refine_ls_R_factor_all 0.0742
_refine_ls_R_factor_gt 0.0598
_refine_ls_shift/su_max 0.000
_refine_ls_shift/su_mean 0.000
_refine_ls_structure_factor_coef Fsqd
_refine_ls_weighting_details 'calc w=1/[\s^2^(Fo^2^)+(0.0905P)^2^+2.2258P] where P=(Fo^2^+2Fc^2^)/3'
_refine_ls_weighting_scheme calc
_refine_ls_wR_factor_gt 0.1630
_refine_ls_wR_factor_ref 0.1763
_reflns_number_gt 3262
_reflns_number_total 4128
_reflns_threshold_expression >2sigma(I)
_cod_data_source_file b609908d.txt
_cod_data_source_block tom007b
_cod_original_cell_volume 4253.57(15)
_cod_original_sg_symbol_H-M C2/c
_cod_database_code 7007760

loop_
_symmetry_equiv_pos_as_xyz
'x, y, z'
'-x, y, -z+1/2'
'x+1/2, y+1/2, z'
'-x+1/2, y+1/2, -z+1/2'
'-x, -y, -z'
'x, -y, z-1/2'
'-x+1/2, -y+1/2, -z'
'x+1/2, -y+1/2, z-1/2'

loop_
_atom_site_label
_atom_site_type_symbol
_atom_site_fract_x
_atom_site_fract_y
_atom_site_fract_z
_atom_site_U_iso_or_equiv
_atom_site_adp_type
_atom_site_occupancy
_atom_site_symmetry_multiplicity
_atom_site_calc_flag
_atom_site_refinement_flags
_atom_site_disorder_assembly
_atom_site_disorder_group
B1 B 0.38389(11) 0.37608(19) 0.37557(9) 0.0403(5) Uani 1 1 d . . .
H1 H 0.3905(12) 0.4798(19) 0.3601(9) 0.056(5) Uiso 1 1 d . . .
B2 B 0.32427(11) 0.2628(2) 0.32696(9) 0.0409(5) Uani 1 1 d . . .
H2 H 0.2903(11) 0.2800(19) 0.2796(9) 0.057(6) Uiso 1 1 d . . .
B3 B 0.42137(11) 0.2296(2) 0.35361(10) 0.0431(5) Uani 1 1 d . . .
H3 H 0.4552(12) 0.220(2) 0.3214(10) 0.061(6) Uiso 1 1 d . . .
B4 B 0.47063(11) 0.30535(19) 0.42509(9) 0.0421(5) Uani 1 1 d . . .
H4 H 0.5258(11) 0.3515(19) 0.4323(9) 0.051(5) Uiso 1 1 d . . .
B5 B 0.30350(11) 0.32028(18) 0.39245(8) 0.0382(4) Uani 1 1 d . . .
H5 H 0.2568(11) 0.3851(19) 0.3936(9) 0.055(5) Uiso 1 1 d . . .
C6 C 0.29224(8) 0.17567(15) 0.37554(7) 0.0342(4) Uani 1 1 d . . .
C61 C 0.21621(8) 0.11250(15) 0.36017(7) 0.0342(4) Uani 1 1 d . . .
C62 C 0.19019(9) 0.02467(17) 0.31246(7) 0.0410(4) Uani 1 1 d . . .
H62 H 0.2207 0.0075 0.2878 0.049 Uiso 1 1 calc R . .
C63 C 0.12081(9) -0.03807(18) 0.30024(8) 0.0451(4) Uani 1 1 d . . .
H63 H 0.1043 -0.0971 0.2674 0.054 Uiso 1 1 calc R . .
C64 C 0.07549(9) -0.01482(17) 0.33584(8) 0.0426(4) Uani 1 1 d . . .
H64 H 0.0284 -0.0586 0.3279 0.051 Uiso 1 1 calc R . .
C65 C 0.09971(9) 0.07262(18) 0.38281(7) 0.0411(4) Uani 1 1 d . . .
H65 H 0.0688 0.0897 0.4072 0.049 Uiso 1 1 calc R . .
C66 C 0.16885(9) 0.13584(17) 0.39473(7) 0.0386(4) Uani 1 1 d . . .
H66 H 0.1844 0.1963 0.4271 0.046 Uiso 1 1 calc R . .
B7 B 0.35763(11) 0.10893(19) 0.36032(10) 0.0415(5) Uani 1 1 d . . .
H7 H 0.3490(11) 0.012(2) 0.3343(9) 0.058(6) Uiso 1 1 d . . .
B8 B 0.45585(11) 0.1345(2) 0.41934(11) 0.0477(5) Uani 1 1 d . . .
H8 H 0.5025(12) 0.058(2) 0.4241(9) 0.066(6) Uiso 1 1 d . . .
H89 H 0.4284(12) 0.111(2) 0.4596(9) 0.061(6) Uiso 1 1 d . . .
B9 B 0.45552(12) 0.2240(2) 0.48334(10) 0.0481(5) Uani 1 1 d . . .
H9 H 0.4937(12) 0.214(2) 0.5291(10) 0.063(6) Uiso 1 1 d . . .
H910 H 0.3915(12) 0.263(2) 0.4837(10) 0.066(6) Uiso 1 1 d . . .
B10 B 0.39865(12) 0.3605(2) 0.45329(9) 0.0428(5) Uani 1 1 d . . .
H10 H 0.4011(11) 0.447(2) 0.4834(8) 0.051(5) Uiso 1 1 d . . .
N1 N 0.2500 0.2500 0.0000 0.0368(5) Uani 1 2 d S . .
C11A C 0.18444(19) 0.1927(4) 0.01676(17) 0.0458(9) Uani 0.507(3) 1 d P A 1
H11A H 0.1799 0.0991 0.0063 0.055 Uiso 0.507(3) 1 calc PR A 1
H11B H 0.1368 0.2357 -0.0076 0.055 Uiso 0.507(3) 1 calc PR A 1
C12A C 0.1932(8) 0.2074(13) 0.0837(6) 0.066(3) Uani 0.507(3) 1 d P A 1
H12A H 0.2401 0.1646 0.1081 0.099 Uiso 0.507(3) 1 calc PR A 1
H12B H 0.1498 0.1672 0.0916 0.099 Uiso 0.507(3) 1 calc PR A 1
H12C H 0.1955 0.2999 0.0941 0.099 Uiso 0.507(3) 1 calc PR A 1
C13A C 0.32311(19) 0.1800(4) 0.03074(17) 0.0460(9) Uani 0.507(3) 1 d P A 1
H13A H 0.3371 0.1920 0.0749 0.055 Uiso 0.507(3) 1 calc PR A 1
H13B H 0.3640 0.2180 0.0176 0.055 Uiso 0.507(3) 1 calc PR A 1
C11B C 0.2735(2) 0.2737(3) 0.07016(15) 0.0420(9) Uani 0.493(3) 1 d P A 2
H11C H 0.3203 0.2237 0.0903 0.050 Uiso 0.493(3) 1 calc PR A 2
H11D H 0.2855 0.3670 0.0783 0.050 Uiso 0.493(3) 1 calc PR A 2
C12B C 0.2139(8) 0.2359(13) 0.0975(7) 0.064(3) Uani 0.493(3) 1 d P A 2
H12D H 0.1667 0.2827 0.0770 0.096 Uiso 0.493(3) 1 calc PR A 2
H12E H 0.2314 0.2584 0.1404 0.096 Uiso 0.493(3) 1 calc PR A 2
H12F H 0.2048 0.1421 0.0929 0.096 Uiso 0.493(3) 1 calc PR A 2
C13B C 0.23948(19) 0.1093(3) -0.01332(17) 0.0413(9) Uani 0.493(3) 1 d P A 2
H13C H 0.2214 0.0964 -0.0575 0.050 Uiso 0.493(3) 1 calc PR A 2
H13D H 0.2001 0.0753 0.0026 0.050 Uiso 0.493(3) 1 calc PR A 2
C14 C 0.31627(12) 0.02967(19) 0.01567(10) 0.0579(5) Uani 1 1 d . . .
H14A H 0.2644 0.0098 -0.0100 0.087 Uiso 0.507(3) 1 calc PR A 1
H14B H 0.3282 -0.0203 0.0532 0.087 Uiso 0.507(3) 1 calc PR A 1
H14C H 0.3520 0.0064 -0.0055 0.087 Uiso 0.507(3) 1 calc PR A 1
H14D H 0.3588 0.0780 0.0100 0.087 Uiso 0.493(3) 1 d PR A 2
H14E H 0.3120 -0.0552 -0.0041 0.087 Uiso 0.493(3) 1 d PR A 2
H14F H 0.3252 0.0172 0.0588 0.087 Uiso 0.493(3) 1 d PR A 2
N2 N 0.0000 0.38450(17) 0.2500 0.0348(5) Uani 1 2 d S . .
C21A C 0.07647(19) 0.4043(4) 0.30270(15) 0.0457(9) Uani 0.496(3) 1 d P B 1
H21A H 0.0643 0.4183 0.3403 0.055 Uiso 0.496(3) 1 calc PR B 1
H21B H 0.1059 0.3226 0.3077 0.055 Uiso 0.496(3) 1 calc PR B 1
C23A C 0.01738(19) 0.3696(3) 0.19163(14) 0.0381(8) Uani 0.496(3) 1 d P B 1
H23A H -0.0313 0.3550 0.1590 0.046 Uiso 0.496(3) 1 calc PR B 1
H23B H 0.0379 0.4535 0.1832 0.046 Uiso 0.496(3) 1 calc PR B 1
C21B C 0.04706(18) 0.5022(3) 0.25169(15) 0.0377(8) Uani 0.504(3) 1 d P B 2
H21C H 0.0523 0.5126 0.2113 0.045 Uiso 0.504(3) 1 calc PR B 2
H21D H 0.0183 0.5783 0.2584 0.045 Uiso 0.504(3) 1 calc PR B 2
C23B C 0.0349(2) 0.2610(3) 0.23749(16) 0.0414(9) Uani 0.504(3) 1 d P B 2
H23C H -0.0048 0.1928 0.2271 0.050 Uiso 0.504(3) 1 calc PR B 2
H23D H 0.0745 0.2335 0.2751 0.050 Uiso 0.504(3) 1 calc PR B 2
C22 C 0.12407(11) 0.5083(2) 0.29665(9) 0.0647(6) Uani 1 1 d . . .
H22A H 0.1443 0.4886 0.2640 0.097 Uiso 0.496(3) 1 calc PR B 1
H22B H 0.1661 0.5189 0.3344 0.097 Uiso 0.496(3) 1 calc PR B 1
H22C H 0.0945 0.5889 0.2874 0.097 Uiso 0.496(3) 1 calc PR B 1
H22D H 0.1359 0.4260 0.3188 0.097 Uiso 0.504(3) 1 d PR B 2
H22E H 0.1263 0.5794 0.3249 0.097 Uiso 0.504(3) 1 d PR B 2
H22F H 0.1611 0.5240 0.2759 0.097 Uiso 0.504(3) 1 d PR B 2
C24 C 0.07031(13) 0.26649(18) 0.18746(10) 0.0547(5) Uani 1 1 d . . .
H24A H 0.1206 0.2836 0.2166 0.082 Uiso 0.496(3) 1 calc PR B 1
H24B H 0.0737 0.2650 0.1467 0.082 Uiso 0.496(3) 1 calc PR B 1
H24C H 0.0518 0.1822 0.1964 0.082 Uiso 0.496(3) 1 calc PR B 1
H24D H 0.0497 0.3409 0.1611 0.082 Uiso 0.504(3) 1 d PR B 2
H24E H 0.0588 0.1861 0.1638 0.082 Uiso 0.504(3) 1 d PR B 2
H24F H 0.1254 0.2760 0.2054 0.082 Uiso 0.504(3) 1 d PR B 2

loop_
_atom_site_aniso_label
_atom_site_aniso_U_11
_atom_site_aniso_U_22
_atom_site_aniso_U_33
_atom_site_aniso_U_23
_atom_site_aniso_U_13
_atom_site_aniso_U_12
B1 0.0447(11) 0.0326(10) 0.0426(10) 0.0022(8) 0.0129(8) -0.0036(8)
B2 0.0422(10) 0.0418(11) 0.0387(10) 0.0001(8) 0.0134(8) -0.0092(8)
B3 0.0416(11) 0.0410(11) 0.0528(11) -0.0079(9) 0.0236(9) -0.0105(8)
B4 0.0381(10) 0.0357(10) 0.0518(11) 0.0002(8) 0.0135(8) -0.0045(8)
B5 0.0365(9) 0.0332(10) 0.0441(10) -0.0013(8) 0.0119(8) 0.0029(8)
C6 0.0334(8) 0.0320(8) 0.0376(8) 0.0025(6) 0.0123(6) -0.0006(6)
C61 0.0313(8) 0.0313(8) 0.0396(8) 0.0042(6) 0.0112(6) 0.0019(6)
C62 0.0367(9) 0.0420(9) 0.0463(9) -0.0027(7) 0.0160(7) -0.0008(7)
C63 0.0392(9) 0.0458(10) 0.0471(9) -0.0054(8) 0.0097(7) -0.0043(8)
C64 0.0324(8) 0.0443(10) 0.0478(9) 0.0070(7) 0.0084(7) -0.0043(7)
C65 0.0337(8) 0.0479(10) 0.0435(9) 0.0069(7) 0.0149(7) 0.0027(7)
C66 0.0355(8) 0.0394(9) 0.0409(8) 0.0010(7) 0.0126(7) 0.0017(7)
B7 0.0376(10) 0.0349(10) 0.0566(11) -0.0065(8) 0.0215(9) -0.0049(8)
B8 0.0351(10) 0.0355(10) 0.0735(14) 0.0024(9) 0.0192(10) 0.0005(8)
B9 0.0386(10) 0.0469(12) 0.0522(12) 0.0091(9) 0.0060(9) -0.0046(9)
B10 0.0454(11) 0.0392(10) 0.0433(10) -0.0030(8) 0.0140(8) -0.0034(8)
N1 0.0300(9) 0.0324(10) 0.0477(11) -0.0039(8) 0.0122(8) -0.0035(8)
C11A 0.0351(18) 0.0420(19) 0.065(2) -0.0060(17) 0.0222(16) -0.0078(14)
C12A 0.084(7) 0.045(6) 0.089(7) 0.004(4) 0.056(6) 0.002(4)
C13A 0.0328(17) 0.044(2) 0.056(2) -0.0076(16) 0.0064(15) 0.0015(14)
C11B 0.046(2) 0.0347(18) 0.0425(18) -0.0063(14) 0.0107(15) -0.0019(15)
C12B 0.095(9) 0.042(6) 0.076(6) 0.000(4) 0.056(6) -0.006(4)
C13B 0.0411(18) 0.0270(17) 0.056(2) -0.0106(14) 0.0164(16) -0.0090(13)
C14 0.0670(13) 0.0414(11) 0.0681(12) 0.0012(9) 0.0258(10) 0.0133(9)
N2 0.0387(10) 0.0287(10) 0.0368(10) 0.000 0.0120(8) 0.000
C21A 0.0401(19) 0.049(2) 0.0411(18) 0.0099(15) 0.0042(15) 0.0018(16)
C23A 0.0430(18) 0.0366(18) 0.0400(17) -0.0023(13) 0.0207(15) -0.0033(14)
C21B 0.0386(18) 0.0274(16) 0.0465(18) -0.0001(13) 0.0129(14) -0.0041(13)
C23B 0.054(2) 0.0255(16) 0.0508(19) -0.0018(13) 0.0255(16) 0.0036(14)
C22 0.0448(11) 0.0862(16) 0.0544(11) -0.0031(11) 0.0042(9) -0.0143(10)
C24 0.0723(13) 0.0396(10) 0.0650(12) -0.0034(9) 0.0399(11) 0.0028(9)

loop_
_atom_type_symbol
_atom_type_description
_atom_type_scat_dispersion_real
_atom_type_scat_dispersion_imag
_atom_type_scat_source
C C 0.0033 0.0016 'International Tables Vol C Tables 4.2.6.8 and 6.1.1.4'
H H 0.0000 0.0000 'International Tables Vol C Tables 4.2.6.8 and 6.1.1.4'
N N 0.0061 0.0033 'International Tables Vol C Tables 4.2.6.8 and 6.1.1.4'
B B 0.0013 0.0007 'International Tables Vol C Tables 4.2.6.8 and 6.1.1.4'

loop_
_geom_angle_atom_site_label_1
_geom_angle_atom_site_label_2
_geom_angle_atom_site_label_3
_geom_angle
_geom_angle_site_symmetry_1
_geom_angle_site_symmetry_3
_geom_angle_publ_flag
B2 B1 B10 117.79(14) . . ?
B2 B1 B5 61.67(11) . . ?
B10 B1 B5 66.15(11) . . ?
B2 B1 B3 58.74(11) . . ?
B10 B1 B3 106.00(14) . . ?
B5 B1 B3 103.19(13) . . ?
B2 B1 B4 113.30(14) . . ?
B10 B1 B4 59.50(11) . . ?
B5 B1 B4 111.78(13) . . ?
B3 B1 B4 59.97(11) . . ?
B2 B1 H1 121.5(10) . . ?
B10 B1 H1 114.6(10) . . ?
B5 B1 H1 124.1(10) . . ?
B3 B1 H1 126.5(10) . . ?
B4 B1 H1 114.4(10) . . ?
C6 B2 B3 101.86(13) . . ?
C6 B2 B1 101.55(13) . . ?
B3 B2 B1 62.17(11) . . ?
C6 B2 B7 52.26(10) . . ?
B3 B2 B7 59.80(11) . . ?
B1 B2 B7 104.35(14) . . ?
C6 B2 B5 51.87(10) . . ?
B3 B2 B5 104.13(13) . . ?
B1 B2 B5 59.55(11) . . ?
B7 B2 B5 93.30(12) . . ?
C6 B2 H2 123.3(11) . . ?
B3 B2 H2 125.6(11) . . ?
B1 B2 H2 125.8(11) . . ?
B7 B2 H2 126.1(11) . . ?
B5 B2 H2 126.6(11) . . ?
B2 B3 B7 61.25(11) . . ?
B2 B3 B8 117.53(14) . . ?
B7 B3 B8 66.06(12) . . ?
B2 B3 B1 59.09(11) . . ?
B7 B3 B1 103.18(13) . . ?
B8 B3 B1 106.14(14) . . ?
B2 B3 B4 113.73(14) . . ?
B7 B3 B4 112.00(14) . . ?
B8 B3 B4 59.73(12) . . ?
B1 B3 B4 60.09(11) . . ?
B2 B3 H3 121.0(11) . . ?
B7 B3 H3 122.4(11) . . ?
B8 B3 H3 114.3(11) . . ?
B1 B3 H3 127.8(11) . . ?
B4 B3 H3 115.5(11) . . ?
B9 B4 B10 60.92(12) . . ?
B9 B4 B8 60.86(13) . . ?
B10 B4 B8 103.17(14) . . ?
B9 B4 B3 111.53(14) . . ?
B10 B4 B3 105.54(14) . . ?
B8 B4 B3 58.90(12) . . ?
B9 B4 B1 111.52(15) . . ?
B10 B4 B1 58.94(11) . . ?
B8 B4 B1 105.38(14) . . ?
B3 B4 B1 59.94(11) . . ?
B9 B4 H4 118.8(10) . . ?
B10 B4 H4 126.3(10) . . ?
B8 B4 H4 123.7(10) . . ?
B3 B4 H4 119.8(10) . . ?
B1 B4 H4 121.5(10) . . ?
C6 B5 B1 108.14(13) . . ?
C6 B5 B2 60.76(10) . . ?
B1 B5 B2 58.78(11) . . ?
C6 B5 B10 114.54(14) . . ?
B1 B5 B10 56.81(10) . . ?
B2 B5 B10 107.54(13) . . ?
C6 B5 H5 123.3(10) . . ?
B1 B5 H5 122.8(10) . . ?
B2 B5 H5 127.5(10) . . ?
B10 B5 H5 113.2(10) . . ?
C61 C6 B5 121.55(14) . . ?
C61 C6 B7 120.72(14) . . ?
B5 C6 B7 116.11(14) . . ?
C61 C6 B2 125.41(13) . . ?
B5 C6 B2 67.37(12) . . ?
B7 C6 B2 66.60(12) . . ?
C62 C61 C66 117.10(14) . . ?
C62 C61 C6 121.98(14) . . ?
C66 C61 C6 120.88(14) . . ?
C63 C62 C61 121.51(16) . . ?
C63 C62 H62 119.2 . . ?
C61 C62 H62 119.2 . . ?
C64 C63 C62 120.23(16) . . ?
C64 C63 H63 119.9 . . ?
C62 C63 H63 119.9 . . ?
C65 C64 C63 119.23(15) . . ?
C65 C64 H64 120.4 . . ?
C63 C64 H64 120.4 . . ?
C64 C65 C66 120.46(15) . . ?
C64 C65 H65 119.8 . . ?
C66 C65 H65 119.8 . . ?
C65 C66 C61 121.45(16) . . ?
C65 C66 H66 119.3 . . ?
C61 C66 H66 119.3 . . ?
C6 B7 B3 108.33(14) . . ?
C6 B7 B2 61.14(11) . . ?
B3 B7 B2 58.94(11) . . ?
C6 B7 B8 114.34(14) . . ?
B3 B7 B8 57.00(11) . . ?
B2 B7 B8 107.97(13) . . ?
C6 B7 H7 121.6(10) . . ?
B3 B7 H7 122.9(10) . . ?
B2 B7 H7 124.3(10) . . ?
B8 B7 H7 116.0(10) . . ?
B3 B8 B9 110.77(15) . . ?
B3 B8 B4 61.36(11) . . ?
B9 B8 B4 57.49(12) . . ?
B3 B8 B7 56.94(11) . . ?
B9 B8 B7 114.78(14) . . ?
B4 B8 B7 106.16(14) . . ?
B3 B8 H8 120.9(10) . . ?
B9 B8 H8 119.1(10) . . ?
B4 B8 H8 125.1(11) . . ?
B7 B8 H8 119.3(11) . . ?
B3 B8 H89 130.8(10) . . ?
B9 B8 H89 48.1(10) . . ?
B4 B8 H89 103.0(10) . . ?
B7 B8 H89 89.5(10) . . ?
H8 B8 H89 106.4(15) . . ?
B4 B9 B10 61.46(12) . . ?
B4 B9 B8 61.65(13) . . ?
B10 B9 B8 104.10(15) . . ?
B4 B9 H89 103.5(9) . . ?
B10 B9 H89 115.8(9) . . ?
B8 B9 H89 44.4(9) . . ?
B4 B9 H9 127.9(12) . . ?
B10 B9 H9 125.8(12) . . ?
B8 B9 H9 127.9(12) . . ?
H89 B9 H9 112.3(15) . . ?
B4 B9 H910 104.6(10) . . ?
B10 B9 H910 45.7(10) . . ?
B8 B9 H910 116.0(10) . . ?
H89 B9 H910 92.9(13) . . ?
H9 B9 H910 109.8(15) . . ?
B1 B10 B9 110.95(15) . . ?
B1 B10 B4 61.57(11) . . ?
B9 B10 B4 57.62(12) . . ?
B1 B10 B5 57.03(10) . . ?
B9 B10 B5 114.45(14) . . ?
B4 B10 B5 106.29(13) . . ?
B1 B10 H910 130.4(10) . . ?
B9 B10 H910 45.7(10) . . ?
B4 B10 H910 100.9(10) . . ?
B5 B10 H910 90.4(10) . . ?
B1 B10 H10 122.7(10) . . ?
B9 B10 H10 118.7(10) . . ?
B4 B10 H10 127.4(10) . . ?
B5 B10 H10 118.3(10) . . ?
H910 B10 H10 105.1(14) . . ?
C13B N1 C13B 180.0(3) 7 . ?
C13B N1 C13A 109.30(19) 7 . ?
C13B N1 C13A 70.70(19) . . ?
C13B N1 C13A 70.70(19) 7 7 ?
C13B N1 C13A 109.30(19) . 7 ?
C13A N1 C13A 180.0(4) . 7 ?
C13B N1 C11A 67.22(19) 7 7 ?
C13B N1 C11A 112.78(19) . 7 ?
C13A N1 C11A 68.3(2) . 7 ?
C13A N1 C11A 111.7(2) 7 7 ?
C13B N1 C11A 112.78(19) 7 . ?
C13B N1 C11A 67.22(19) . . ?
C13A N1 C11A 111.7(2) . . ?
C13A N1 C11A 68.3(2) 7 . ?
C11A N1 C11A 180.0(2) 7 . ?
C13B N1 C11B 110.11(19) 7 7 ?
C13B N1 C11B 69.89(19) . 7 ?
C13A N1 C11B 109.06(19) . 7 ?
C13A N1 C11B 70.94(19) 7 7 ?
C11A N1 C11B 76.27(19) 7 7 ?
C11A N1 C11B 103.73(19) . 7 ?
C13B N1 C11B 69.89(19) 7 . ?
C13B N1 C11B 110.11(19) . . ?
C13A N1 C11B 70.94(19) . . ?
C13A N1 C11B 109.06(19) 7 . ?
C11A N1 C11B 103.73(19) 7 . ?
C11A N1 C11B 76.27(19) . . ?
C11B N1 C11B 180.00(8) 7 . ?
N1 C11A C12A 113.6(5) . . ?
N1 C11A H11A 108.8 . . ?
C12A C11A H11A 108.8 . . ?
N1 C11A H11B 108.8 . . ?
C12A C11A H11B 108.8 . . ?
H11A C11A H11B 107.7 . . ?
N1 C13A C14 111.5(2) . . ?
N1 C13A H13A 109.3 . . ?
C14 C13A H13A 109.3 . . ?
N1 C13A H13B 109.3 . . ?
C14 C13A H13B 109.3 . . ?
H13A C13A H13B 108.0 . . ?
N1 C13A H14D 130.3 . . ?
C14 C13A H14D 37.7 . . ?
H13A C13A H14D 117.4 . . ?
H13B C13A H14D 72.0 . . ?
C12B C11B N1 114.4(5) . . ?
C12B C11B H11C 108.7 . . ?
N1 C11B H11C 108.7 . . ?
C12B C11B H11D 108.7 . . ?
N1 C11B H11D 108.7 . . ?
H11C C11B H11D 107.6 . . ?
C11B C12B H12D 109.5 . . ?
C11B C12B H12E 109.5 . . ?
H12D C12B H12E 109.5 . . ?
C11B C12B H12F 109.5 . . ?
H12D C12B H12F 109.5 . . ?
H12E C12B H12F 109.5 . . ?
N1 C13B C14 111.9(2) . . ?
N1 C13B H13C 109.2 . . ?
C14 C13B H13C 109.2 . . ?
N1 C13B H13D 109.2 . . ?
C14 C13B H13D 109.2 . . ?
H13C C13B H13D 107.9 . . ?
C13A C14 C13B 65.75(18) . . ?
C13A C14 H14A 109.5 . . ?
C13B C14 H14A 43.7 . . ?
C13A C14 H14B 109.5 . . ?
C13B C14 H14B 124.2 . . ?
H14A C14 H14B 109.5 . . ?
C13A C14 H14C 109.5 . . ?
C13B C14 H14C 124.9 . . ?
H14A C14 H14C 109.5 . . ?
H14B C14 H14C 109.5 . . ?
C13A C14 H14D 61.6 . . ?
C13B C14 H14D 109.5 . . ?
H14A C14 H14D 134.6 . . ?
H14B C14 H14D 115.5 . . ?
H14C C14 H14D 49.0 . . ?
C13A C14 H14E 164.8 . . ?
C13B C14 H14E 109.4 . . ?
H14A C14 H14E 67.0 . . ?
H14B C14 H14E 85.3 . . ?
H14C C14 H14E 60.4 . . ?
H14D C14 H14E 109.5 . . ?
C13A C14 H14F 85.6 . . ?
C13B C14 H14F 109.6 . . ?
H14A C14 H14F 114.2 . . ?
H14B C14 H14F 24.6 . . ?
H14C C14 H14F 125.2 . . ?
H14D C14 H14F 109.5 . . ?
H14E C14 H14F 109.5 . . ?
C21B N2 C21B 71.1(3) . 2 ?
C21B N2 C23B 166.86(19) . 2 ?
C21B N2 C23B 113.95(18) 2 2 ?
C21B N2 C23B 113.95(18) . . ?
C21B N2 C23B 166.86(19) 2 . ?
C23B N2 C23B 64.1(3) 2 . ?
C21B N2 C23A 78.97(18) . . ?
C21B N2 C23A 110.9(2) 2 . ?
C23B N2 C23A 109.0(2) 2 . ?
C23B N2 C23A 60.21(18) . . ?
C21B N2 C23A 110.9(2) . 2 ?
C21B N2 C23A 78.97(18) 2 2 ?
C23B N2 C23A 60.21(18) 2 2 ?
C23B N2 C23A 109.0(2) . 2 ?
C23A N2 C23A 168.4(3) . 2 ?
C21B N2 C21A 59.77(18) . . ?
C21B N2 C21A 107.0(2) 2 . ?
C23B N2 C21A 107.2(2) 2 . ?
C23B N2 C21A 85.7(2) . . ?
C23A N2 C21A 108.65(19) . . ?
C23A N2 C21A 72.93(19) 2 . ?
C21B N2 C21A 107.0(2) . 2 ?
C21B N2 C21A 59.77(18) 2 2 ?
C23B N2 C21A 85.7(2) 2 2 ?
C23B N2 C21A 107.2(2) . 2 ?
C23A N2 C21A 72.93(19) . 2 ?
C23A N2 C21A 108.65(19) 2 2 ?
C21A N2 C21A 165.1(3) . 2 ?
C22 C21A N2 117.0(2) . . ?
C22 C21A H21A 108.0 . . ?
N2 C21A H21A 108.0 . . ?
C22 C21A H21B 108.0 . . ?
N2 C21A H21B 108.0 . . ?
H21A C21A H21B 107.3 . . ?
C22 C21A H22D 43.4 . . ?
N2 C21A H22D 151.1 . . ?
H21A C21A H22D 99.5 . . ?
H21B C21A H22D 70.4 . . ?
C24 C23A N2 118.6(2) . . ?
C24 C23A H23A 107.7 . . ?
N2 C23A H23A 107.7 . . ?
C24 C23A H23B 107.7 . . ?
N2 C23A H23B 107.7 . . ?
H23A C23A H23B 107.1 . . ?
C24 C23A H24D 41.7 . . ?
N2 C23A H24D 157.9 . . ?
H23A C23A H24D 90.8 . . ?
H23B C23A H24D 77.1 . . ?
C22 C21B N2 118.6(2) . . ?
C22 C21B H21C 107.7 . . ?
N2 C21B H21C 107.7 . . ?
C22 C21B H21D 107.7 . . ?
N2 C21B H21D 107.7 . . ?
H21C C21B H21D 107.1 . . ?
N2 C23B C24 116.3(2) . . ?
N2 C23B H23C 108.2 . . ?
C24 C23B H23C 108.2 . . ?
N2 C23B H23D 108.2 . . ?
C24 C23B H23D 108.2 . . ?
H23C C23B H23D 107.4 . . ?
C21A C22 C21B 63.21(19) . . ?
C21A C22 H22A 109.5 . . ?
C21B C22 H22A 87.9 . . ?
C21A C22 H22B 109.5 . . ?
C21B C22 H22B 162.6 . . ?
H22A C22 H22B 109.5 . . ?
C21A C22 H22C 109.5 . . ?
C21B C22 H22C 62.1 . . ?
H22A C22 H22C 109.5 . . ?
H22B C22 H22C 109.5 . . ?
C21A C22 H22D 48.6 . . ?
C21B C22 H22D 109.8 . . ?
H22A C22 H22D 99.1 . . ?
H22B C22 H22D 69.0 . . ?
H22C C22 H22D 149.5 . . ?
C21A C22 H22E 112.5 . . ?
C21B C22 H22E 109.4 . . ?
H22A C22 H22E 138.0 . . ?
H22B C22 H22E 57.2 . . ?
H22C C22 H22E 54.2 . . ?
H22D C22 H22E 109.5 . . ?
C21A C22 H22F 137.3 . . ?
C21B C22 H22F 109.2 . . ?
H22A C22 H22F 29.7 . . ?
H22B C22 H22F 86.9 . . ?
H22C C22 H22F 100.8 . . ?
H22D C22 H22F 109.5 . . ?
H22E C22 H22F 109.5 . . ?
C23A C24 C23B 60.54(18) . . ?
C23A C24 H24A 109.5 . . ?
C23B C24 H24A 91.5 . . ?
C23A C24 H24B 109.5 . . ?
C23B C24 H24B 159.0 . . ?
H24A C24 H24B 109.5 . . ?
C23A C24 H24C 109.5 . . ?
C23B C24 H24C 62.1 . . ?
H24A C24 H24C 109.5 . . ?
H24B C24 H24C 109.5 . . ?
C23A C24 H24D 49.2 . . ?
C23B C24 H24D 109.7 . . ?
H24A C24 H24D 112.8 . . ?
H24B C24 H24D 62.1 . . ?
H24C C24 H24D 137.1 . . ?
C23A C24 H24E 128.2 . . ?
C23B C24 H24E 109.6 . . ?
H24A C24 H24E 122.0 . . ?
H24B C24 H24E 60.3 . . ?
H24C C24 H24E 49.3 . . ?
H24D C24 H24E 109.5 . . ?
C23A C24 H24F 122.0 . . ?
C23B C24 H24F 109.2 . . ?
H24A C24 H24F 18.4 . . ?
H24B C24 H24F 91.8 . . ?
H24C C24 H24F 112.9 . . ?
H24D C24 H24F 109.5 . . ?
H24E C24 H24F 109.5 . . ?

loop_
_geom_bond_atom_site_label_1
_geom_bond_atom_site_label_2
_geom_bond_distance
_geom_bond_site_symmetry_2
_geom_bond_publ_flag
B1 B2 1.751(3) . ?
B1 B10 1.761(3) . ?
B1 B5 1.765(3) . ?
B1 B3 1.805(3) . ?
B1 B4 1.808(3) . ?
B1 H1 1.15(2) . ?
B2 C6 1.704(2) . ?
B2 B3 1.745(3) . ?
B2 B7 1.786(3) . ?
B2 B5 1.803(3) . ?
B2 H2 1.10(2) . ?
B3 B7 1.760(3) . ?
B3 B8 1.762(3) . ?
B3 B4 1.806(3) . ?
B3 H3 1.14(2) . ?
B4 B9 1.703(3) . ?
B4 B10 1.771(3) . ?
B4 B8 1.777(3) . ?
B4 H4 1.095(19) . ?
B5 C6 1.536(2) . ?
B5 B10 1.925(3) . ?
B5 H5 1.10(2) . ?
C6 C61 1.492(2) . ?
C6 B7 1.539(2) . ?
C61 C62 1.397(2) . ?
C61 C66 1.400(2) . ?
C62 C63 1.389(2) . ?
C62 H62 0.9500 . ?
C63 C64 1.389(2) . ?
C63 H63 0.9500 . ?
C64 C65 1.380(2) . ?
C64 H64 0.9500 . ?
C65 C66 1.388(2) . ?
C65 H65 0.9500 . ?
C66 H66 0.9500 . ?
B7 B8 1.920(3) . ?
B7 H7 1.15(2) . ?
B8 B9 1.763(3) . ?
B8 H8 1.15(2) . ?
B8 H89 1.23(2) . ?
B9 B10 1.762(3) . ?
B9 H89 1.31(2) . ?
B9 H9 1.08(2) . ?
B9 H910 1.26(2) . ?
B10 H910 1.26(2) . ?
B10 H10 1.13(2) . ?
N1 C13B 1.480(3) 7 ?
N1 C13B 1.480(3) . ?
N1 C13A 1.502(3) . ?
N1 C13A 1.502(3) 7 ?
N1 C11A 1.519(3) 7 ?
N1 C11A 1.519(3) . ?
N1 C11B 1.579(3) 7 ?
N1 C11B 1.579(3) . ?
C11A C12A 1.532(14) . ?
C11A H11A 0.9900 . ?
C11A H11B 0.9900 . ?
C12A H12A 0.9800 . ?
C12A H12B 0.9800 . ?
C12A H12C 0.9800 . ?
C13A C14 1.582(4) . ?
C13A H13A 0.9900 . ?
C13A H13B 0.9900 . ?
C13A H14D 1.4100 . ?
C11B C12B 1.502(13) . ?
C11B H11C 0.9900 . ?
C11B H11D 0.9900 . ?
C12B H12D 0.9800 . ?
C12B H12E 0.9800 . ?
C12B H12F 0.9800 . ?
C13B C14 1.596(4) . ?
C13B H13C 0.9900 . ?
C13B H13D 0.9900 . ?
C14 H14A 0.9800 . ?
C14 H14B 0.9800 . ?
C14 H14C 0.9800 . ?
C14 H14D 0.9800 . ?
C14 H14E 0.9800 . ?
C14 H14F 0.9800 . ?
N2 C21B 1.488(3) . ?
N2 C21B 1.488(3) 2 ?
N2 C23B 1.499(3) 2 ?
N2 C23B 1.499(3) . ?
N2 C23A 1.515(3) . ?
N2 C23A 1.515(3) 2 ?
N2 C21A 1.566(3) . ?
N2 C21A 1.566(3) 2 ?
C21A C22 1.426(4) . ?
C21A H21A 0.9900 . ?
C21A H21B 0.9900 . ?
C21A H22D 1.0699 . ?
C23A C24 1.473(4) . ?
C23A H23A 0.9900 . ?
C23A H23B 0.9900 . ?
C23A H24D 1.1157 . ?
C21B C22 1.480(4) . ?
C21B H21C 0.9900 . ?
C21B H21D 0.9900 . ?
C23B C24 1.525(4) . ?
C23B H23C 0.9900 . ?
C23B H23D 0.9900 . ?
C22 H22A 0.9800 . ?
C22 H22B 0.9800 . ?
C22 H22C 0.9800 . ?
C22 H22D 0.9800 . ?
C22 H22E 0.9800 . ?
C22 H22F 0.9800 . ?
C24 H24A 0.9800 . ?
C24 H24B 0.9800 . ?
C24 H24C 0.9800 . ?
C24 H24D 0.9800 . ?
C24 H24E 0.9800 . ?
C24 H24F 0.9800 . ?
